data_7111773
loop_
_publ_author_name
'Waynant, Kristopher V.'
'White, James D.'
'Zakharov, Lev'

_publ_section_title
;
 Synthesis and structural characterization of a fused bispyrone and
 preparation of the first metal bispyrylium complexes
;
_journal_issue 29
_journal_name_full 'Chemical Communications'
_journal_page_first 5304
_journal_page_last 5306
_journal_paper_doi 10.1039/c0cc01291b
_journal_volume 46
_journal_year 2010
_chemical_formula_sum 'C20 H20 Ba Cl2 O18'
_chemical_formula_weight 756.60
_chemical_name_systematic ?
_space_group_IT_number 2
_symmetry_cell_setting triclinic
_symmetry_space_group_name_Hall '-P 1'
_symmetry_space_group_name_H-M 'P -1'
_atom_sites_solution_hydrogens geom
_atom_sites_solution_primary direct
_atom_sites_solution_secondary difmap
_audit_creation_method SHELXLTL
_cell_angle_alpha 92.527(2)
_cell_angle_beta 99.751(2)
_cell_angle_gamma 97.818(2)
_cell_formula_units_Z 2
_cell_length_a 10.1152(15)
_cell_length_b 10.2248(15)
_cell_length_c 12.9429(19)
_cell_measurement_reflns_used 6100
_cell_measurement_temperature 173(2)
_cell_measurement_theta_max 28.23
_cell_measurement_theta_min 2.83
_cell_volume 1303.9(3)
_computing_cell_refinement 'Bruker SAINT'
_computing_data_collection 'Bruker SMART'
_computing_data_reduction 'Bruker SAINT'
_computing_molecular_graphics 'Bruker SHELXTL'
_computing_publication_material 'Bruker SHELXTL'
_computing_structure_refinement 'Bruker SHELXTL'
_computing_structure_solution 'Bruker SHELXTL'
_diffrn_ambient_temperature 173(2)
_diffrn_measured_fraction_theta_full 0.991
_diffrn_measured_fraction_theta_max 0.991
_diffrn_measurement_device_type 'Bruker Apex CCD area detector'
_diffrn_measurement_method 'phi and omega scans'
_diffrn_radiation_monochromator graphite
_diffrn_radiation_source 'fine-focus sealed tube'
_diffrn_radiation_type MoK\a
_diffrn_radiation_wavelength 0.71073
_diffrn_reflns_av_R_equivalents 0.0153
_diffrn_reflns_av_sigmaI/netI 0.0164
_diffrn_reflns_limit_h_max 12
_diffrn_reflns_limit_h_min -12
_diffrn_reflns_limit_k_max 13
_diffrn_reflns_limit_k_min -13
_diffrn_reflns_limit_l_max 16
_diffrn_reflns_limit_l_min -16
_diffrn_reflns_number 14739
_diffrn_reflns_theta_full 27.00
_diffrn_reflns_theta_max 27.00
_diffrn_reflns_theta_min 1.60
_exptl_absorpt_coefficient_mu 1.815
_exptl_absorpt_correction_T_max 0.8684
_exptl_absorpt_correction_T_min 0.5379
_exptl_absorpt_correction_type multi-scan
_exptl_absorpt_process_details SADABS
_exptl_crystal_colour colorless
_exptl_crystal_density_diffrn 1.927
_exptl_crystal_density_method 'not measured'
_exptl_crystal_description plate
_exptl_crystal_F_000 748
_exptl_crystal_size_max 0.39
_exptl_crystal_size_mid 0.24
_exptl_crystal_size_min 0.08
_refine_diff_density_max 0.543
_refine_diff_density_min -0.453
_refine_diff_density_rms 0.143
_refine_ls_extinction_method none
_refine_ls_goodness_of_fit_ref 1.186
_refine_ls_hydrogen_treatment mixed
_refine_ls_matrix_type full
_refine_ls_number_parameters 479
_refine_ls_number_reflns 5654
_refine_ls_number_restraints 8
_refine_ls_restrained_S_all 1.190
_refine_ls_R_factor_all 0.0209
_refine_ls_R_factor_gt 0.0205
_refine_ls_shift/su_max 0.001
_refine_ls_shift/su_mean 0.000
_refine_ls_structure_factor_coef Fsqd
_refine_ls_weighting_details 'calc w=1/[\s^2^(Fo^2^)+(0.0380P)^2^+0.4783P] where P=(Fo^2^+2Fc^2^)/3'
_refine_ls_weighting_scheme calc
_refine_ls_wR_factor_gt 0.0635
_refine_ls_wR_factor_ref 0.0639
_reflns_number_gt 5528
_reflns_number_total 5654
_reflns_threshold_expression >2sigma(I)
_cod_data_source_file C0CC01291Bsup1.cif
_cod_data_source_block jw56
_cod_depositor_comments
;
The following automatic conversions were performed:

'_symmetry_cell_setting' value 'Triclinic' changed to 'triclinic'
according to /home/saulius/struct/CIF-dictionaries/cif_core.dic
dictionary named 'cif_core.dic' version 2.4.2 from 2011-04-26.

Automatic conversion script
Id: cif_fix_values 1891 2012-01-12 08:04:46Z andrius 
;
_cod_original_sg_symbol_H-M P-1
_cod_database_code 7111773

loop_
_symmetry_equiv_pos_as_xyz
'x, y, z'
'-x, -y, -z'

loop_
_atom_site_label
_atom_site_type_symbol
_atom_site_fract_x
_atom_site_fract_y
_atom_site_fract_z
_atom_site_U_iso_or_equiv
_atom_site_adp_type
_atom_site_occupancy
_atom_site_symmetry_multiplicity
_atom_site_calc_flag
_atom_site_refinement_flags
_atom_site_disorder_assembly
_atom_site_disorder_group
_atom_site_attached_hydrogens
Ba1 Ba 0.239542(11) 0.773093(10) 0.524987(9) 0.02264(5) Uani 1 1 d . . . 0
Cl1 Cl 0.06692(5) 1.07478(5) 0.64521(4) 0.02708(11) Uani 1 1 d . . . 0
Cl2 Cl 0.36111(6) 0.76846(6) 0.82572(5) 0.03689(13) Uani 1 1 d D . . 0
O1 O 0.11671(18) 0.60899(16) 0.34771(12) 0.0337(4) Uani 1 1 d . A . 0
O2 O 0.32574(15) 0.82588(18) 0.33866(13) 0.0348(4) Uani 1 1 d . A . 0
O3 O -0.04187(16) 0.70043(15) 0.05556(12) 0.0306(3) Uani 1 1 d . A . 0
O4 O 0.10830(16) 0.87017(15) 0.05223(12) 0.0276(3) Uani 1 1 d . A . 0
O5 O 0.50953(17) 0.74697(18) 0.53723(14) 0.0374(4) Uani 1 1 d . A . 0
O6 O 0.31314(17) 0.52354(16) 0.55145(13) 0.0334(4) Uani 1 1 d . A . 0
O7 O 0.74449(15) 0.59766(15) 0.77560(12) 0.0267(3) Uani 1 1 d . A . 0
O8 O 0.59290(15) 0.43366(15) 0.79198(12) 0.0274(3) Uani 1 1 d . A . 0
O9 O 0.09783(17) 0.94375(16) 0.62778(13) 0.0330(3) Uani 1 1 d . A . 0
O10 O -0.07774(16) 1.07279(18) 0.61880(13) 0.0362(4) Uani 1 1 d . . . 0
O11 O 0.11250(19) 1.1195(2) 0.75360(14) 0.0465(5) Uani 1 1 d . A . 0
O12 O 0.1335(2) 1.16236(18) 0.57943(17) 0.0470(5) Uani 1 1 d . A . 0
O13 O 0.2687(13) 0.6904(13) 0.7428(9) 0.069(3) Uani 0.609(17) 1 d PD A 1 0
O14 O 0.4060(5) 0.9049(5) 0.8151(10) 0.076(3) Uani 0.609(17) 1 d PD A 1 0
O15 O 0.2715(6) 0.7681(6) 0.9032(6) 0.0488(14) Uani 0.609(17) 1 d PD A 1 0
O16 O 0.4760(14) 0.7070(16) 0.8681(15) 0.047(3) Uani 0.609(17) 1 d PD A 1 0
O13A O 0.2854(16) 0.6990(17) 0.7326(9) 0.052(4) Uani 0.391(17) 1 d PD A 2 0
O14A O 0.4209(10) 0.8528(15) 0.7501(10) 0.081(5) Uani 0.391(17) 1 d PD A 2 0
O15A O 0.300(2) 0.821(2) 0.8970(11) 0.136(8) Uani 0.391(17) 1 d PD A 2 0
O16A O 0.455(2) 0.681(2) 0.8653(19) 0.037(4) Uani 0.391(17) 1 d PD A 2 0
O17 O 0.3883(2) 1.02105(18) 0.56596(16) 0.0476(5) Uani 1 1 d . A . 2
O18 O -0.00639(18) 0.6344(2) 0.55616(15) 0.0346(4) Uani 1 1 d . A . 0
C1 C -0.2293(4) 0.5319(3) 0.0307(3) 0.0529(8) Uani 1 1 d . . . 0
C2 C -0.1039(3) 0.5950(2) 0.10157(19) 0.0339(5) Uani 1 1 d . . . 0
C3 C -0.0504(3) 0.5630(2) 0.19679(18) 0.0331(5) Uani 1 1 d . A . 0
C4 C 0.0724(2) 0.6363(2) 0.25787(17) 0.0270(4) Uani 1 1 d . . . 0
C5 C 0.1357(2) 0.7459(2) 0.20532(16) 0.0236(4) Uani 1 1 d . A . 0
C6 C 0.0712(2) 0.7705(2) 0.10907(17) 0.0240(4) Uani 1 1 d . . . 0
C7 C 0.2581(2) 0.8371(2) 0.25199(17) 0.0269(4) Uani 1 1 d . . . 0
C8 C 0.2951(2) 0.9431(2) 0.18704(18) 0.0294(4) Uani 1 1 d . A . 0
C9 C 0.2240(2) 0.9574(2) 0.09307(18) 0.0271(4) Uani 1 1 d . . . 0
C10 C 0.2510(3) 1.0606(3) 0.0192(2) 0.0368(5) Uani 1 1 d . A . 0
C11 C 0.9316(3) 0.7662(3) 0.7864(2) 0.0349(5) Uani 1 1 d . . . 0
C12 C 0.7940(2) 0.7103(2) 0.73128(17) 0.0268(4) Uani 1 1 d . . . 0
C13 C 0.7192(2) 0.7575(2) 0.64969(18) 0.0294(4) Uani 1 1 d . A . 0
C14 C 0.5820(2) 0.6967(2) 0.60663(17) 0.0277(4) Uani 1 1 d . . . 0
C15 C 0.5352(2) 0.5755(2) 0.65354(16) 0.0233(4) Uani 1 1 d . A . 0
C16 C 0.6202(2) 0.5366(2) 0.73557(16) 0.0238(4) Uani 1 1 d . . . 0
C17 C 0.4001(2) 0.4977(2) 0.62372(17) 0.0259(4) Uani 1 1 d . . . 0
C18 C 0.3743(2) 0.3875(2) 0.68749(18) 0.0297(4) Uani 1 1 d . A . 0
C19 C 0.4653(2) 0.3596(2) 0.76706(18) 0.0281(4) Uani 1 1 d . . . 0
C20 C 0.4481(3) 0.2539(3) 0.8413(2) 0.0388(6) Uani 1 1 d . A . 0
H1A H -0.281(4) 0.467(4) 0.052(3) 0.072(12) Uiso 1 1 d . . . 0
H1B H -0.204(4) 0.492(4) -0.030(3) 0.066(11) Uiso 1 1 d . . . 0
H1C H -0.283(4) 0.604(4) -0.003(3) 0.077(12) Uiso 1 1 d . . . 0
H3 H -0.099(3) 0.490(3) 0.225(3) 0.052(9) Uiso 1 1 d . . . 0
H8 H 0.368(3) 0.998(3) 0.209(2) 0.030(7) Uiso 1 1 d . . . 0
H10A H 0.264(4) 1.026(4) -0.036(3) 0.074(13) Uiso 1 1 d . . . 0
H10B H 0.178(4) 1.106(4) 0.001(3) 0.070(11) Uiso 1 1 d . . . 0
H10C H 0.328(3) 1.122(3) 0.049(3) 0.050(9) Uiso 1 1 d . . . 0
H11A H 0.990(5) 0.720(5) 0.780(4) 0.086(15) Uiso 1 1 d . . . 0
H11B H 0.956(4) 0.851(4) 0.783(3) 0.078(13) Uiso 1 1 d . . . 0
H11C H 0.935(5) 0.767(5) 0.863(4) 0.092(15) Uiso 1 1 d . . . 0
H13 H 0.762(3) 0.840(3) 0.619(2) 0.037(7) Uiso 1 1 d . . . 0
H18 H 0.290(3) 0.336(3) 0.675(2) 0.035(7) Uiso 1 1 d . . . 0
H20A H 0.506(4) 0.207(4) 0.847(3) 0.072(12) Uiso 1 1 d . . . 0
H20B H 0.355(4) 0.213(3) 0.831(3) 0.055(9) Uiso 1 1 d . . . 0
H20C H 0.476(4) 0.297(4) 0.921(3) 0.071(11) Uiso 1 1 d . . . 0
H1O H -0.031(4) 0.561(5) 0.571(3) 0.076(13) Uiso 1 1 d . . . 0
H2O H -0.063(4) 0.659(4) 0.522(3) 0.056(11) Uiso 1 1 d . . . 0

loop_
_atom_site_aniso_label
_atom_site_aniso_U_11
_atom_site_aniso_U_22
_atom_site_aniso_U_33
_atom_site_aniso_U_23
_atom_site_aniso_U_13
_atom_site_aniso_U_12
Ba1 0.02412(8) 0.02062(8) 0.02382(8) 0.00361(5) 0.00629(5) 0.00238(5)
Cl1 0.0269(2) 0.0251(2) 0.0281(3) -0.00226(19) 0.00026(19) 0.00705(19)
Cl2 0.0334(3) 0.0353(3) 0.0406(3) 0.0055(2) 0.0036(2) 0.0028(2)
O1 0.0495(10) 0.0275(8) 0.0231(8) 0.0064(6) 0.0038(7) 0.0043(7)
O2 0.0241(7) 0.0535(10) 0.0272(8) 0.0089(7) 0.0037(6) 0.0058(7)
O3 0.0356(8) 0.0279(8) 0.0251(7) 0.0060(6) 0.0003(6) -0.0020(6)
O4 0.0308(8) 0.0267(7) 0.0254(7) 0.0074(6) 0.0056(6) 0.0020(6)
O5 0.0317(8) 0.0429(10) 0.0403(9) 0.0226(8) 0.0059(7) 0.0091(7)
O6 0.0354(8) 0.0279(8) 0.0334(8) 0.0023(6) -0.0063(7) 0.0072(6)
O7 0.0241(7) 0.0297(8) 0.0263(7) 0.0072(6) 0.0040(6) 0.0022(6)
O8 0.0252(7) 0.0272(7) 0.0299(8) 0.0100(6) 0.0031(6) 0.0035(6)
O9 0.0380(9) 0.0259(8) 0.0394(9) 0.0032(7) 0.0136(7) 0.0113(7)
O10 0.0269(8) 0.0451(10) 0.0355(9) -0.0050(7) -0.0023(7) 0.0138(7)
O11 0.0401(10) 0.0631(12) 0.0328(9) -0.0161(8) -0.0084(8) 0.0203(9)
O12 0.0522(11) 0.0297(9) 0.0551(12) 0.0096(8) 0.0068(9) -0.0070(8)
O13 0.059(4) 0.076(5) 0.062(6) -0.003(4) -0.010(4) 0.000(4)
O14 0.055(2) 0.036(2) 0.142(8) 0.017(3) 0.038(3) -0.0059(17)
O15 0.051(3) 0.054(3) 0.047(2) -0.004(2) 0.0186(17) 0.019(2)
O16 0.032(4) 0.059(6) 0.045(4) -0.011(4) -0.009(3) 0.011(5)
O13A 0.060(6) 0.090(9) 0.011(3) -0.012(4) -0.005(3) 0.051(7)
O14A 0.062(5) 0.087(8) 0.077(7) 0.047(6) -0.010(4) -0.035(5)
O15A 0.232(17) 0.146(16) 0.050(6) -0.039(8) 0.004(8) 0.139(13)
O16A 0.031(6) 0.050(7) 0.030(6) 0.011(6) 0.004(4) 0.006(5)
O17 0.0539(11) 0.0303(9) 0.0554(12) 0.0057(8) 0.0121(9) -0.0089(8)
O18 0.0275(8) 0.0365(10) 0.0396(10) 0.0082(8) 0.0060(7) 0.0017(7)
C1 0.0618(19) 0.0438(16) 0.0393(15) 0.0088(13) -0.0086(14) -0.0215(15)
C2 0.0433(13) 0.0251(10) 0.0298(11) 0.0031(9) 0.0049(10) -0.0057(9)
C3 0.0449(13) 0.0227(10) 0.0295(11) 0.0036(8) 0.0055(10) -0.0024(9)
C4 0.0371(11) 0.0215(10) 0.0249(10) 0.0035(8) 0.0094(9) 0.0076(8)
C5 0.0258(10) 0.0248(10) 0.0218(9) 0.0038(8) 0.0067(8) 0.0063(8)
C6 0.0283(10) 0.0211(9) 0.0239(10) 0.0025(8) 0.0078(8) 0.0043(8)
C7 0.0234(10) 0.0342(11) 0.0257(10) 0.0027(8) 0.0082(8) 0.0079(8)
C8 0.0243(10) 0.0306(11) 0.0333(11) 0.0014(9) 0.0079(9) 0.0006(9)
C9 0.0274(10) 0.0246(10) 0.0314(11) 0.0029(8) 0.0111(8) 0.0031(8)
C10 0.0426(14) 0.0293(12) 0.0408(14) 0.0111(11) 0.0132(11) 0.0036(11)
C11 0.0299(12) 0.0402(14) 0.0328(13) 0.0053(10) 0.0063(10) -0.0040(10)
C12 0.0282(10) 0.0269(10) 0.0270(10) 0.0028(8) 0.0106(8) 0.0022(8)
C13 0.0301(11) 0.0299(11) 0.0300(11) 0.0082(9) 0.0091(9) 0.0035(9)
C14 0.0301(11) 0.0305(11) 0.0257(10) 0.0067(8) 0.0090(8) 0.0087(9)
C15 0.0259(10) 0.0243(10) 0.0214(9) 0.0034(7) 0.0058(8) 0.0073(8)
C16 0.0252(10) 0.0235(10) 0.0242(10) 0.0038(8) 0.0071(8) 0.0046(8)
C17 0.0302(10) 0.0215(9) 0.0255(10) -0.0016(8) 0.0028(8) 0.0061(8)
C18 0.0272(10) 0.0251(10) 0.0349(12) 0.0027(9) 0.0017(9) 0.0016(8)
C19 0.0273(10) 0.0237(10) 0.0341(11) 0.0053(8) 0.0073(9) 0.0036(8)
C20 0.0325(13) 0.0370(13) 0.0490(16) 0.0208(12) 0.0085(11) 0.0054(11)

loop_
_atom_type_symbol
_atom_type_description
_atom_type_scat_dispersion_real
_atom_type_scat_dispersion_imag
_atom_type_scat_source
C C 0.0033 0.0016 'International Tables Vol C Tables 4.2.6.8 and 6.1.1.4'
H H 0.0000 0.0000 'International Tables Vol C Tables 4.2.6.8 and 6.1.1.4'
O O 0.0106 0.0060 'International Tables Vol C Tables 4.2.6.8 and 6.1.1.4'
Cl Cl 0.1484 0.1585 'International Tables Vol C Tables 4.2.6.8 and 6.1.1.4'
Ba Ba -0.3244 2.2819 'International Tables Vol C Tables 4.2.6.8 and 6.1.1.4'

loop_
_geom_angle_atom_site_label_1
_geom_angle_atom_site_label_2
_geom_angle_atom_site_label_3
_geom_angle
_geom_angle_site_symmetry_1
_geom_angle_site_symmetry_3
O17 Ba1 O2 76.35(6) . .
O17 Ba1 O5 72.07(6) . .
O2 Ba1 O5 68.78(5) . .
O17 Ba1 O6 131.36(6) . .
O2 Ba1 O6 100.06(5) . .
O5 Ba1 O6 62.04(5) . .
O17 Ba1 O1 136.81(5) . .
O2 Ba1 O1 62.45(5) . .
O5 Ba1 O1 102.41(6) . .
O6 Ba1 O1 71.59(5) . .
O17 Ba1 O18 139.93(6) . .
O2 Ba1 O18 128.62(5) . .
O5 Ba1 O18 141.41(6) . .
O6 Ba1 O18 79.99(6) . .
O1 Ba1 O18 69.34(5) . .
O17 Ba1 O13A 96.1(4) . .
O2 Ba1 O13A 151.5(3) . .
O5 Ba1 O13A 82.8(3) . .
O6 Ba1 O13A 64.2(3) . .
O1 Ba1 O13A 126.3(3) . .
O18 Ba1 O13A 74.3(4) . .
O17 Ba1 O9 69.58(6) . .
O2 Ba1 O9 123.10(5) . .
O5 Ba1 O9 134.27(5) . .
O6 Ba1 O9 136.64(5) . .
O1 Ba1 O9 122.54(5) . .
O18 Ba1 O9 70.36(5) . .
O13A Ba1 O9 77.5(3) . .
O17 Ba1 O10 78.66(6) . 2_576
O2 Ba1 O10 62.91(5) . 2_576
O5 Ba1 O10 127.92(5) . 2_576
O6 Ba1 O10 143.36(5) . 2_576
O1 Ba1 O10 71.78(5) . 2_576
O18 Ba1 O10 86.59(6) . 2_576
O13A Ba1 O10 143.4(3) . 2_576
O9 Ba1 O10 66.60(5) . 2_576
O17 Ba1 O13 98.3(2) . .
O2 Ba1 O13 155.0(3) . .
O5 Ba1 O13 86.3(3) . .
O6 Ba1 O13 64.8(2) . .
O1 Ba1 O13 124.5(2) . .
O18 Ba1 O13 70.7(2) . .
O13A Ba1 O13 3.7(6) . .
O9 Ba1 O13 75.7(2) . .
O10 Ba1 O13 140.8(3) 2_576 .
O17 Ba1 O14A 60.33(17) . .
O2 Ba1 O14A 123.98(18) . .
O5 Ba1 O14A 65.4(3) . .
O6 Ba1 O14A 85.6(3) . .
O1 Ba1 O14A 157.2(3) . .
O18 Ba1 O14A 107.34(17) . .
O13A Ba1 O14A 36.8(4) . .
O9 Ba1 O14A 74.4(4) . .
O10 Ba1 O14A 131.1(3) 2_576 .
O13 Ba1 O14A 39.7(3) . .
O9 Cl1 O11 109.61(11) . .
O9 Cl1 O12 109.29(11) . .
O11 Cl1 O12 109.91(13) . .
O9 Cl1 O10 109.11(10) . .
O11 Cl1 O10 109.45(11) . .
O12 Cl1 O10 109.45(12) . .
O15A Cl2 O16 114.6(10) . .
O15A Cl2 O13A 121.3(12) . .
O16 Cl2 O13A 112.1(9) . .
O15A Cl2 O14 81.4(10) . .
O16 Cl2 O14 108.8(8) . .
O13A Cl2 O14 114.5(10) . .
O15A Cl2 O13 113.3(13) . .
O16 Cl2 O13 114.2(9) . .
O13A Cl2 O13 9.7(13) . .
O14 Cl2 O13 120.7(8) . .
O15A Cl2 O15 23.8(12) . .
O16 Cl2 O15 108.4(8) . .
O13A Cl2 O15 107.5(8) . .
O14 Cl2 O15 105.1(4) . .
O13 Cl2 O15 98.1(6) . .
O15A Cl2 O14A 120.5(9) . .
O16 Cl2 O14A 100.1(8) . .
O13A Cl2 O14A 82.8(10) . .
O14 Cl2 O14A 40.9(5) . .
O13 Cl2 O14A 91.8(8) . .
O15 Cl2 O14A 142.4(8) . .
O15A Cl2 O16A 114.9(13) . .
O16 Cl2 O16A 12.5(16) . .
O13A Cl2 O16A 103.7(12) . .
O14 Cl2 O16A 121.2(11) . .
O13 Cl2 O16A 104.2(12) . .
O15 Cl2 O16A 103.7(10) . .
O14A Cl2 O16A 108.8(11) . .
C4 O1 Ba1 130.44(14) . .
C7 O2 Ba1 129.07(14) . .
C6 O3 C2 118.51(17) . .
C6 O4 C9 118.13(17) . .
C14 O5 Ba1 127.55(14) . .
C17 O6 Ba1 124.16(13) . .
C16 O7 C12 118.56(17) . .
C16 O8 C19 117.78(17) . .
Cl1 O9 Ba1 148.38(10) . .
Cl1 O10 Ba1 131.12(11) . 2_576
Cl2 O13 Ba1 120.4(8) . .
Cl2 O13A Ba1 130.9(11) . .
Cl2 O14A Ba1 107.2(4) . .
Ba1 O18 H1O 135(3) . .
Ba1 O18 H2O 109(3) . .
H1O O18 H2O 110(4) . .
C2 C1 H1A 120(3) . .
C2 C1 H1B 108(2) . .
H1A C1 H1B 103(3) . .
C2 C1 H1C 110(2) . .
H1A C1 H1C 113(3) . .
H1B C1 H1C 101(3) . .
C3 C2 O3 120.8(2) . .
C3 C2 C1 129.0(2) . .
O3 C2 C1 110.2(2) . .
C2 C3 C4 122.7(2) . .
C2 C3 H3 117.2(19) . .
C4 C3 H3 120.1(19) . .
O1 C4 C3 121.7(2) . .
O1 C4 C5 123.7(2) . .
C3 C4 C5 114.65(19) . .
C6 C5 C4 117.5(2) . .
C6 C5 C7 117.31(19) . .
C4 C5 C7 125.00(19) . .
O3 C6 O4 107.93(18) . .
O3 C6 C5 125.80(19) . .
O4 C6 C5 126.3(2) . .
O2 C7 C8 121.7(2) . .
O2 C7 C5 123.8(2) . .
C8 C7 C5 114.48(19) . .
C9 C8 C7 123.0(2) . .
C9 C8 H8 117.6(18) . .
C7 C8 H8 119.3(18) . .
C8 C9 O4 120.8(2) . .
C8 C9 C10 128.2(2) . .
O4 C9 C10 111.0(2) . .
C9 C10 H10A 110(3) . .
C9 C10 H10B 112(2) . .
H10A C10 H10B 106(4) . .
C9 C10 H10C 110(2) . .
H10A C10 H10C 109(4) . .
H10B C10 H10C 109(3) . .
C12 C11 H11A 115(3) . .
C12 C11 H11B 116(3) . .
H11A C11 H11B 116(4) . .
C12 C11 H11C 110(3) . .
H11A C11 H11C 100(4) . .
H11B C11 H11C 97(4) . .
C13 C12 O7 120.9(2) . .
C13 C12 C11 127.8(2) . .
O7 C12 C11 111.32(19) . .
C12 C13 C14 122.1(2) . .
C12 C13 H13 117.4(16) . .
C14 C13 H13 120.5(16) . .
O5 C14 C13 121.7(2) . .
O5 C14 C15 123.1(2) . .
C13 C14 C15 115.19(19) . .
C16 C15 C14 117.44(19) . .
C16 C15 C17 117.44(19) . .
C14 C15 C17 124.98(19) . .
O7 C16 O8 108.05(17) . .
O7 C16 C15 125.71(19) . .
O8 C16 C15 126.22(19) . .
O6 C17 C18 121.8(2) . .
O6 C17 C15 123.7(2) . .
C18 C17 C15 114.52(18) . .
C19 C18 C17 122.8(2) . .
C19 C18 H18 117.9(17) . .
C17 C18 H18 119.3(17) . .
C18 C19 O8 121.22(19) . .
C18 C19 C20 127.7(2) . .
O8 C19 C20 111.10(19) . .
C19 C20 H20A 114(3) . .
C19 C20 H20B 110(2) . .
H20A C20 H20B 119(4) . .
C19 C20 H20C 109(2) . .
H20A C20 H20C 95(3) . .
H20B C20 H20C 108(3) . .

loop_
_geom_bond_atom_site_label_1
_geom_bond_atom_site_label_2
_geom_bond_distance
_geom_bond_site_symmetry_2
Ba1 O17 2.7472(18) .
Ba1 O2 2.7507(16) .
Ba1 O5 2.7586(17) .
Ba1 O6 2.7731(16) .
Ba1 O1 2.7842(16) .
Ba1 O18 2.7917(18) .
Ba1 O13A 2.804(15) .
Ba1 O9 2.8269(16) .
Ba1 O10 2.9247(17) 2_576
Ba1 O13 2.958(13) .
Ba1 O14A 3.177(10) .
Cl1 O9 1.4335(16) .
Cl1 O11 1.4341(18) .
Cl1 O12 1.442(2) .
Cl1 O10 1.4423(16) .
Cl2 O15A 1.322(11) .
Cl2 O16 1.435(11) .
Cl2 O13A 1.417(11) .
Cl2 O14 1.427(4) .
Cl2 O13 1.430(10) .
Cl2 O15 1.461(5) .
Cl2 O14A 1.483(7) .
Cl2 O16A 1.438(16) .
O1 C4 1.232(3) .
O2 C7 1.230(3) .
O3 C6 1.329(3) .
O3 C2 1.382(3) .
O4 C6 1.332(3) .
O4 C9 1.382(3) .
O5 C14 1.237(3) .
O6 C17 1.235(3) .
O7 C16 1.332(3) .
O7 C12 1.381(3) .
O8 C16 1.332(2) .
O8 C19 1.384(3) .
O10 Ba1 2.9247(17) 2_576
O18 H1O 0.80(5) .
O18 H2O 0.74(4) .
C1 C2 1.483(4) .
C1 H1A 0.87(4) .
C1 H1B 0.95(4) .
C1 H1C 1.04(4) .
C2 C3 1.333(3) .
C3 C4 1.446(3) .
C3 H3 0.96(3) .
C4 C5 1.465(3) .
C5 C6 1.356(3) .
C5 C7 1.466(3) .
C7 C8 1.448(3) .
C8 C9 1.329(3) .
C8 H8 0.86(3) .
C9 C10 1.484(3) .
C10 H10A 0.82(4) .
C10 H10B 0.93(4) .
C10 H10C 0.94(3) .
C11 C12 1.478(3) .
C11 H11A 0.81(5) .
C11 H11B 0.87(4) .
C11 H11C 0.99(5) .
C12 C13 1.339(3) .
C13 C14 1.447(3) .
C13 H13 1.02(3) .
C14 C15 1.461(3) .
C15 C16 1.359(3) .
C15 C17 1.466(3) .
C17 C18 1.447(3) .
C18 C19 1.328(3) .
C18 H18 0.92(3) .
C19 C20 1.489(3) .
C20 H20A 0.80(4) .
C20 H20B 0.96(4) .
C20 H20C 1.08(4) .

loop_
_geom_hbond_atom_site_label_D
_geom_hbond_atom_site_label_H
_geom_hbond_atom_site_label_A
_geom_hbond_distance_DH
_geom_hbond_distance_HA
_geom_hbond_distance_DA
_geom_hbond_angle_DHA
_geom_hbond_site_symmetry_A
O18 H1O O1 0.80(5) 2.22(5) 2.996(3) 163(4) 2_566
O18 H1O O18 0.80(5) 2.64(4) 3.080(4) 116(4) 2_566
O18 H2O O12 0.74(4) 2.41(4) 3.056(3) 146(4) 2_576

loop_
_geom_torsion_atom_site_label_1
_geom_torsion_atom_site_label_2
_geom_torsion_atom_site_label_3
_geom_torsion_atom_site_label_4
_geom_torsion
_geom_torsion_site_symmetry_1
_geom_torsion_site_symmetry_4
O17 Ba1 O1 C4 -26.7(2) . .
O2 Ba1 O1 C4 -45.83(19) . .
O5 Ba1 O1 C4 -103.6(2) . .
O6 Ba1 O1 C4 -158.2(2) . .
O18 Ba1 O1 C4 115.8(2) . .
O13A Ba1 O1 C4 166.3(4) . .
O9 Ba1 O1 C4 67.6(2) . .
O10 Ba1 O1 C4 22.52(19) 2_576 .
O13 Ba1 O1 C4 162.3(4) . .
O14A Ba1 O1 C4 -158.5(6) . .
O17 Ba1 O2 C7 -116.9(2) . .
O5 Ba1 O2 C7 167.3(2) . .
O6 Ba1 O2 C7 112.7(2) . .
O1 Ba1 O2 C7 49.7(2) . .
O18 Ba1 O2 C7 27.5(2) . .
O13A Ba1 O2 C7 165.8(7) . .
O9 Ba1 O2 C7 -62.9(2) . .
O10 Ba1 O2 C7 -32.86(19) 2_576 .
O13 Ba1 O2 C7 162.8(6) . .
O14A Ba1 O2 C7 -155.9(4) . .
O17 Ba1 O5 C14 110.4(2) . .
O2 Ba1 O5 C14 -167.7(2) . .
O6 Ba1 O5 C14 -53.00(19) . .
O1 Ba1 O5 C14 -114.1(2) . .
O18 Ba1 O5 C14 -41.8(2) . .
O13A Ba1 O5 C14 11.6(4) . .
O9 Ba1 O5 C14 76.2(2) . .
O10 Ba1 O5 C14 169.43(18) 2_576 .
O13 Ba1 O5 C14 10.4(3) . .
O14A Ba1 O5 C14 45.5(3) . .
O17 Ba1 O6 C17 34.2(2) . .
O2 Ba1 O6 C17 114.81(18) . .
O5 Ba1 O6 C17 55.49(17) . .
O1 Ba1 O6 C17 171.16(19) . .
O18 Ba1 O6 C17 -117.43(18) . .
O13A Ba1 O6 C17 -40.2(4) . .
O9 Ba1 O6 C17 -70.6(2) . .
O10 Ba1 O6 C17 172.37(16) 2_576 .
O13 Ba1 O6 C17 -44.2(3) . .
O14A Ba1 O6 C17 -8.9(3) . .
O11 Cl1 O9 Ba1 -117.6(2) . .
O12 Cl1 O9 Ba1 2.9(2) . .
O10 Cl1 O9 Ba1 122.60(19) . .
O17 Ba1 O9 Cl1 32.94(19) . .
O2 Ba1 O9 Cl1 -24.1(2) . .
O5 Ba1 O9 Cl1 67.7(2) . .
O6 Ba1 O9 Cl1 162.20(17) . .
O1 Ba1 O9 Cl1 -100.3(2) . .
O18 Ba1 O9 Cl1 -148.1(2) . .
O13A Ba1 O9 Cl1 134.4(4) . .
O10 Ba1 O9 Cl1 -53.19(19) 2_576 .
O13 Ba1 O9 Cl1 137.7(3) . .
O14A Ba1 O9 Cl1 96.6(2) . .
O9 Cl1 O10 Ba1 -125.28(12) . 2_576
O11 Cl1 O10 Ba1 114.78(14) . 2_576
O12 Cl1 O10 Ba1 -5.73(16) . 2_576
O15A Cl2 O13 Ba1 115.0(13) . .
O16 Cl2 O13 Ba1 -111.4(10) . .
O13A Cl2 O13 Ba1 -31(6) . .
O14 Cl2 O13 Ba1 21.2(10) . .
O15 Cl2 O13 Ba1 134.2(6) . .
O14A Cl2 O13 Ba1 -9.5(10) . .
O16A Cl2 O13 Ba1 -119.4(11) . .
O17 Ba1 O13 Cl2 -9.5(8) . .
O2 Ba1 O13 Cl2 66.0(11) . .
O5 Ba1 O13 Cl2 61.8(7) . .
O6 Ba1 O13 Cl2 122.6(8) . .
O1 Ba1 O13 Cl2 164.3(6) . .
O18 Ba1 O13 Cl2 -149.7(8) . .
O13A Ba1 O13 Cl2 43(7) . .
O9 Ba1 O13 Cl2 -75.8(7) . .
O10 Ba1 O13 Cl2 -91.7(8) 2_576 .
O14A Ba1 O13 Cl2 6.9(8) . .
O15A Cl2 O13A Ba1 104.7(17) . .
O16 Cl2 O13A Ba1 -114.7(11) . .
O14 Cl2 O13A Ba1 9.8(12) . .
O13 Cl2 O13A Ba1 141(7) . .
O15 Cl2 O13A Ba1 126.2(9) . .
O14A Cl2 O13A Ba1 -16.7(11) . .
O16A Cl2 O13A Ba1 -124.4(13) . .
O17 Ba1 O13A Cl2 -0.2(10) . .
O2 Ba1 O13A Cl2 72.2(12) . .
O5 Ba1 O13A Cl2 70.8(10) . .
O6 Ba1 O13A Cl2 133.1(11) . .
O1 Ba1 O13A Cl2 170.9(8) . .
O18 Ba1 O13A Cl2 -140.6(10) . .
O9 Ba1 O13A Cl2 -67.7(9) . .
O10 Ba1 O13A Cl2 -79.4(12) 2_576 .
O13 Ba1 O13A Cl2 -128(8) . .
O14A Ba1 O13A Cl2 12.9(9) . .
O15A Cl2 O14A Ba1 -110.6(9) . .
O16 Cl2 O14A Ba1 122.9(9) . .
O13A Cl2 O14A Ba1 11.6(8) . .
O14 Cl2 O14A Ba1 -130.1(13) . .
O13 Cl2 O14A Ba1 7.9(9) . .
O15 Cl2 O14A Ba1 -97.9(10) . .
O16A Cl2 O14A Ba1 113.6(12) . .
O17 Ba1 O14A Cl2 155.3(11) . .
O2 Ba1 O14A Cl2 -160.1(7) . .
O5 Ba1 O14A Cl2 -122.1(10) . .
O6 Ba1 O14A Cl2 -60.9(9) . .
O1 Ba1 O14A Cl2 -60.7(14) . .
O18 Ba1 O14A Cl2 17.2(10) . .
O13A Ba1 O14A Cl2 -9.7(7) . .
O9 Ba1 O14A Cl2 80.2(9) . .
O10 Ba1 O14A Cl2 118.1(8) 2_576 .
O13 Ba1 O14A Cl2 -6.0(7) . .
C6 O3 C2 C3 -1.0(3) . .
C6 O3 C2 C1 178.7(2) . .
O3 C2 C3 C4 1.0(4) . .
C1 C2 C3 C4 -178.7(3) . .
Ba1 O1 C4 C3 -141.82(18) . .
Ba1 O1 C4 C5 36.5(3) . .
C2 C3 C4 O1 176.5(2) . .
C2 C3 C4 C5 -1.9(3) . .
O1 C4 C5 C6 -175.6(2) . .
C3 C4 C5 C6 2.8(3) . .
O1 C4 C5 C7 -0.4(3) . .
C3 C4 C5 C7 178.0(2) . .
C2 O3 C6 O4 -176.71(19) . .
C2 O3 C6 C5 2.2(3) . .
C9 O4 C6 O3 179.63(17) . .
C9 O4 C6 C5 0.7(3) . .
C4 C5 C6 O3 -3.2(3) . .
C7 C5 C6 O3 -178.7(2) . .
C4 C5 C6 O4 175.57(19) . .
C7 C5 C6 O4 0.0(3) . .
Ba1 O2 C7 C8 135.42(18) . .
Ba1 O2 C7 C5 -45.1(3) . .
C6 C5 C7 O2 179.9(2) . .
C4 C5 C7 O2 4.7(3) . .
C6 C5 C7 C8 -0.5(3) . .
C4 C5 C7 C8 -175.7(2) . .
O2 C7 C8 C9 179.9(2) . .
C5 C7 C8 C9 0.4(3) . .
C7 C8 C9 O4 0.3(3) . .
C7 C8 C9 C10 -179.8(2) . .
C6 O4 C9 C8 -0.9(3) . .
C6 O4 C9 C10 179.3(2) . .
C16 O7 C12 C13 -0.1(3) . .
C16 O7 C12 C11 179.0(2) . .
O7 C12 C13 C14 2.4(3) . .
C11 C12 C13 C14 -176.5(2) . .
Ba1 O5 C14 C13 -136.66(18) . .
Ba1 O5 C14 C15 41.2(3) . .
C12 C13 C14 O5 173.8(2) . .
C12 C13 C14 C15 -4.2(3) . .
O5 C14 C15 C16 -174.2(2) . .
C13 C14 C15 C16 3.8(3) . .
O5 C14 C15 C17 1.3(3) . .
C13 C14 C15 C17 179.3(2) . .
C12 O7 C16 O8 -178.35(17) . .
C12 O7 C16 C15 -0.2(3) . .
C19 O8 C16 O7 176.82(17) . .
C19 O8 C16 C15 -1.4(3) . .
C14 C15 C16 O7 -1.8(3) . .
C17 C15 C16 O7 -177.67(19) . .
C14 C15 C16 O8 176.06(19) . .
C17 C15 C16 O8 0.2(3) . .
Ba1 O6 C17 C18 130.18(18) . .
Ba1 O6 C17 C15 -48.6(3) . .
C16 C15 C17 O6 179.2(2) . .
C14 C15 C17 O6 3.7(3) . .
C16 C15 C17 C18 0.3(3) . .
C14 C15 C17 C18 -175.2(2) . .
O6 C17 C18 C19 -178.5(2) . .
C15 C17 C18 C19 0.4(3) . .
C17 C18 C19 O8 -1.6(4) . .
C17 C18 C19 C20 176.6(2) . .
C16 O8 C19 C18 2.1(3) . .
C16 O8 C19 C20 -176.4(2) . .
